data_4320399
loop_
_publ_author_name
'Hiroyasu Sugiyama'
'Yong-Shou Lin'
Hossain
'Kazuko Matsumoto'

_publ_section_title
;
 Facile Allylic C-H Bond Activation on the Bridging Disulfide Ligand in
 the RuIII Dinuclear Complex Having a Conjugated RuSSRu Core
;
_journal_name_full 'Inorganic Chemistry'
_journal_page_first 5547
_journal_page_last 5552
_journal_paper_doi 10.1021/ic010422p
_journal_volume 40
_journal_year 2001
_chemical_formula_sum 'C34 H65 F9 N6 O21 P4 Ru2 S5'
_chemical_formula_weight 1551.24
_chemical_name_systematic
;
?
;
_space_group_IT_number 2
_symmetry_cell_setting triclinic
_symmetry_space_group_name_Hall '-P 1'
_symmetry_space_group_name_H-M 'P -1'
_atom_sites_solution_hydrogens geom
_atom_sites_solution_primary direct
_atom_sites_solution_secondary difmap
_audit_creation_method SHELXL-97
_cell_angle_alpha 79.478(2)
_cell_angle_beta 75.505(2)
_cell_angle_gamma 62.339(2)
_cell_formula_units_Z 2
_cell_length_a 12.1799(15)
_cell_length_b 12.7237(16)
_cell_length_c 23.504(3)
_cell_measurement_temperature 293(2)
_cell_volume 3114.1(7)
_computing_structure_refinement 'SHELXL-97 (Sheldrick, 1997)'
_computing_structure_solution 'SHELXS-97 (Sheldrick, 1990)'
_diffrn_ambient_temperature 293(2)
_diffrn_measured_fraction_theta_full 0.960
_diffrn_measured_fraction_theta_max 0.960
_diffrn_measurement_device_type 'CCD area detector'
_diffrn_radiation_monochromator graphite
_diffrn_radiation_source 'fine-focus sealed tube'
_diffrn_radiation_type MoK\a
_diffrn_radiation_wavelength 0.71073
_diffrn_reflns_av_R_equivalents 0.0527
_diffrn_reflns_av_sigmaI/netI 0.1122
_diffrn_reflns_limit_h_max 15
_diffrn_reflns_limit_h_min -15
_diffrn_reflns_limit_k_max 16
_diffrn_reflns_limit_k_min -15
_diffrn_reflns_limit_l_max 25
_diffrn_reflns_limit_l_min -30
_diffrn_reflns_number 20036
_diffrn_reflns_theta_full 27.56
_diffrn_reflns_theta_max 27.56
_diffrn_reflns_theta_min 0.90
_exptl_absorpt_coefficient_mu 0.853
_exptl_crystal_colour yellow
_exptl_crystal_density_diffrn 1.654
_exptl_crystal_density_method 'not measured'
_exptl_crystal_F_000 1576
_exptl_crystal_size_max 0.30
_exptl_crystal_size_mid 0.20
_exptl_crystal_size_min 0.10
_refine_diff_density_max 3.100
_refine_diff_density_min -1.953
_refine_diff_density_rms 0.182
_refine_ls_extinction_method none
_refine_ls_goodness_of_fit_ref 0.961
_refine_ls_hydrogen_treatment mixed
_refine_ls_matrix_type full
_refine_ls_number_parameters 756
_refine_ls_number_reflns 13833
_refine_ls_number_restraints 0
_refine_ls_restrained_S_all 0.961
_refine_ls_R_factor_all 0.1224
_refine_ls_R_factor_gt 0.0758
_refine_ls_shift/su_max 0.343
_refine_ls_shift/su_mean 0.018
_refine_ls_structure_factor_coef Fsqd
_refine_ls_weighting_details 'calc w=1/[?s^2^(Fo^2^)+(0.1299P)^2^+0.0000P] where P=(Fo^2^+2Fc^2^)/3'
_refine_ls_weighting_scheme calc
_refine_ls_wR_factor_gt 0.1900
_refine_ls_wR_factor_ref 0.2178
_reflns_number_gt 8438
_reflns_number_total 13833
_reflns_threshold_expression >2sigma(I)
_cod_data_source_file ic010422p_5.cif
_cod_data_source_block C34H65F9N6O21P4Ru2S5
_cod_database_code 4320399

loop_
_symmetry_equiv_pos_as_xyz
'x, y, z'
'-x, -y, -z'

loop_
_atom_site_label
_atom_site_type_symbol
_atom_site_fract_x
_atom_site_fract_y
_atom_site_fract_z
_atom_site_U_iso_or_equiv
_atom_site_adp_type
_atom_site_occupancy
_atom_site_symmetry_multiplicity
_atom_site_calc_flag
_atom_site_refinement_flags
_atom_site_disorder_assembly
_atom_site_disorder_group
Ru1 Ru 1.11428(5) 0.60556(4) 0.81372(2) 0.01700(14) Uani 1 1 d . . .
Ru2 Ru 0.74228(5) 0.81903(5) 0.66876(3) 0.02436(16) Uani 1 1 d . . .
S1 S 0.96782(14) 0.61522(13) 0.75963(7) 0.0187(3) Uani 1 1 d . . .
S2 S 0.86802(15) 0.79622(14) 0.73720(8) 0.0214(4) Uani 1 1 d . . .
P1 P 1.27287(15) 0.44356(15) 0.77161(8) 0.0205(4) Uani 1 1 d . . .
P2 P 1.18169(16) 0.71930(15) 0.74292(8) 0.0238(4) Uani 1 1 d . . .
P3 P 0.56683(17) 0.89008(16) 0.73790(9) 0.0274(4) Uani 1 1 d . . .
P4 P 0.73165(17) 1.00116(15) 0.64432(8) 0.0251(4) Uani 1 1 d . . .
N1 N 1.2259(5) 0.6044(5) 0.8667(3) 0.0249(13) Uani 1 1 d . . .
N2 N 0.9685(5) 0.7545(5) 0.8589(3) 0.0226(12) Uani 1 1 d . . .
N3 N 1.0561(5) 0.5008(5) 0.8846(2) 0.0193(11) Uani 1 1 d . . .
N4 N 0.6363(6) 0.8415(5) 0.6070(3) 0.0301(14) Uani 1 1 d . . .
N5 N 0.9107(6) 0.7406(6) 0.6062(3) 0.0390(16) Uani 1 1 d . . .
N6 N 0.7593(6) 0.6419(5) 0.6836(3) 0.0293(14) Uani 1 1 d . . .
O1 O 1.3200(4) 0.4485(4) 0.7018(2) 0.0309(12) Uani 1 1 d . . .
O2 O 1.3995(4) 0.4068(4) 0.7937(2) 0.0275(11) Uani 1 1 d . . .
O3 O 1.2567(4) 0.3238(4) 0.7804(2) 0.0289(11) Uani 1 1 d . . .
O4 O 1.1725(4) 0.7155(4) 0.6776(2) 0.0302(11) Uani 1 1 d . . .
O5 O 1.1154(5) 0.8595(4) 0.7474(2) 0.0356(13) Uani 1 1 d . . .
O6 O 1.3263(4) 0.6793(5) 0.7421(2) 0.0334(12) Uani 1 1 d . . .
O7 O 0.5343(5) 0.9981(4) 0.7749(2) 0.0310(12) Uani 1 1 d . . .
O8 O 0.5636(5) 0.7855(4) 0.7859(2) 0.0354(12) Uani 1 1 d . . .
O9 O 0.4351(5) 0.9374(5) 0.7186(3) 0.0473(16) Uani 1 1 d . . .
O10 O 0.5997(5) 1.0916(4) 0.6268(2) 0.0321(12) Uani 1 1 d . . .
O11 O 0.8354(5) 1.0156(4) 0.5903(2) 0.0339(12) Uani 1 1 d . . .
O12 O 0.7439(5) 1.0659(4) 0.6927(2) 0.0358(13) Uani 1 1 d . . .
C1 C 0.8437(6) 0.5882(6) 0.8142(3) 0.0225(14) Uani 1 1 d . . .
C2 C 0.8576(7) 0.4631(6) 0.8225(3) 0.0282(16) Uani 1 1 d . . .
C3 C 0.9530(7) 0.3713(6) 0.7971(4) 0.0348(18) Uani 1 1 d . . .
C4 C 0.9614(8) 0.2471(7) 0.8054(4) 0.044(2) Uani 1 1 d . . .
H4A H 0.9902 0.2142 0.7673 0.053 Uiso 1 1 calc R . .
H4B H 1.0231 0.1967 0.8298 0.053 Uiso 1 1 calc R . .
C5 C 0.8363(9) 0.2460(8) 0.8337(5) 0.055(3) Uani 1 1 d . . .
H5A H 0.7830 0.2729 0.8045 0.066 Uiso 1 1 calc R . .
H5B H 0.8498 0.1653 0.8483 0.066 Uiso 1 1 calc R . .
C6 C 0.7713(10) 0.3251(8) 0.8835(5) 0.061(3) Uani 1 1 d . . .
H6A H 0.8234 0.2959 0.9134 0.073 Uiso 1 1 calc R . .
H6B H 0.6920 0.3216 0.9013 0.073 Uiso 1 1 calc R . .
C7 C 0.7456(9) 0.4539(8) 0.8637(4) 0.049(2) Uani 1 1 d . . .
H7A H 0.6738 0.4908 0.8440 0.059 Uiso 1 1 calc R . .
H7B H 0.7242 0.4969 0.8980 0.059 Uiso 1 1 calc R . .
C8 C 1.2506(8) 0.4440(7) 0.6622(3) 0.040(2) Uani 1 1 d . . .
H8A H 1.2333 0.3760 0.6737 0.060 Uiso 1 1 calc R . .
H8B H 1.2993 0.4380 0.6229 0.060 Uiso 1 1 calc R . .
H8C H 1.1724 0.5151 0.6635 0.060 Uiso 1 1 calc R . .
C9 C 1.5156(7) 0.3113(7) 0.7688(4) 0.041(2) Uani 1 1 d . . .
H9A H 1.4983 0.2501 0.7603 0.062 Uiso 1 1 calc R . .
H9B H 1.5717 0.2790 0.7964 0.062 Uiso 1 1 calc R . .
H9C H 1.5543 0.3410 0.7331 0.062 Uiso 1 1 calc R . .
C10 C 1.2612(7) 0.2516(6) 0.8351(4) 0.0380(19) Uani 1 1 d . . .
H10A H 1.2803 0.2842 0.8630 0.057 Uiso 1 1 calc R . .
H10B H 1.3255 0.1720 0.8288 0.057 Uiso 1 1 calc R . .
H10C H 1.1809 0.2503 0.8501 0.057 Uiso 1 1 calc R . .
C11 C 1.1498(9) 0.8138(7) 0.6319(4) 0.055(3) Uani 1 1 d . . .
H11A H 1.0615 0.8536 0.6302 0.082 Uiso 1 1 calc R . .
H11B H 1.1978 0.7834 0.5945 0.082 Uiso 1 1 calc R . .
H11C H 1.1751 0.8690 0.6409 0.082 Uiso 1 1 calc R . .
C12 C 1.1286(8) 0.9098(7) 0.7942(4) 0.046(2) Uani 1 1 d . . .
H12A H 1.1271 0.8597 0.8300 0.069 Uiso 1 1 calc R . .
H12B H 1.0602 0.9878 0.7998 0.069 Uiso 1 1 calc R . .
H12C H 1.2073 0.9152 0.7839 0.069 Uiso 1 1 calc R . .
C13 C 1.4081(8) 0.7055(10) 0.6920(5) 0.059(3) Uani 1 1 d . . .
H13A H 1.4190 0.6630 0.6596 0.089 Uiso 1 1 calc R . .
H13B H 1.4887 0.6814 0.7020 0.089 Uiso 1 1 calc R . .
H13C H 1.3712 0.7894 0.6810 0.089 Uiso 1 1 calc R . .
C14 C 0.6016(7) 0.9865(7) 0.8195(3) 0.0358(18) Uani 1 1 d . . .
H14A H 0.6321 0.9064 0.8373 0.054 Uiso 1 1 calc R . .
H14B H 0.5461 1.0407 0.8490 0.054 Uiso 1 1 calc R . .
H14C H 0.6717 1.0045 0.8020 0.054 Uiso 1 1 calc R . .
C15 C 0.4597(8) 0.8021(8) 0.8360(4) 0.048(2) Uani 1 1 d . . .
H15A H 0.4112 0.8854 0.8419 0.071 Uiso 1 1 calc R . .
H15B H 0.4930 0.7604 0.8708 0.071 Uiso 1 1 calc R . .
H15C H 0.4065 0.7715 0.8284 0.071 Uiso 1 1 calc R . .
C16 C 0.3571(8) 1.0553(8) 0.6993(5) 0.057(3) Uani 1 1 d . . .
H16A H 0.3409 1.1085 0.7279 0.085 Uiso 1 1 calc R . .
H16B H 0.2788 1.0600 0.6948 0.085 Uiso 1 1 calc R . .
H16C H 0.3989 1.0774 0.6622 0.085 Uiso 1 1 calc R . .
C17 C 0.5717(8) 1.2173(6) 0.6088(4) 0.043(2) Uani 1 1 d . . .
H17A H 0.5347 1.2622 0.6429 0.065 Uiso 1 1 calc R . .
H17B H 0.5136 1.2487 0.5821 0.065 Uiso 1 1 calc R . .
H17C H 0.6484 1.2230 0.5896 0.065 Uiso 1 1 calc R . .
C18 C 0.8338(9) 0.9968(8) 0.5320(4) 0.047(2) Uani 1 1 d . . .
H18A H 0.7982 0.9424 0.5347 0.071 Uiso 1 1 calc R . .
H18B H 0.9185 0.9643 0.5097 0.071 Uiso 1 1 calc R . .
H18C H 0.7837 1.0714 0.5127 0.071 Uiso 1 1 calc R . .
C19 C 0.8441(9) 1.0933(8) 0.6921(4) 0.050(2) Uani 1 1 d . . .
H19A H 0.9196 1.0208 0.6951 0.076 Uiso 1 1 calc R . .
H19B H 0.8233 1.1388 0.7248 0.076 Uiso 1 1 calc R . .
H19C H 0.8576 1.1387 0.6560 0.076 Uiso 1 1 calc R . .
C20 C 1.2804(7) 0.6057(7) 0.8995(4) 0.0314(17) Uani 1 1 d . . .
C21 C 1.3493(9) 0.6083(9) 0.9406(4) 0.053(2) Uani 1 1 d . . .
H21A H 1.3085 0.6854 0.9557 0.080 Uiso 1 1 calc R . .
H21B H 1.4341 0.5922 0.9209 0.080 Uiso 1 1 calc R . .
H21C H 1.3512 0.5489 0.9726 0.080 Uiso 1 1 calc R . .
C22 C 0.8935(6) 0.8310(6) 0.8846(3) 0.0237(14) Uani 1 1 d . . .
C23 C 0.7976(7) 0.9336(7) 0.9174(4) 0.041(2) Uani 1 1 d . . .
H23A H 0.8154 1.0010 0.9041 0.061 Uiso 1 1 calc R . .
H23B H 0.7992 0.9146 0.9587 0.061 Uiso 1 1 calc R . .
H23C H 0.7157 0.9521 0.9108 0.061 Uiso 1 1 calc R . .
C24 C 1.0292(6) 0.4437(6) 0.9232(3) 0.0235(14) Uani 1 1 d . . .
C25 C 0.9970(9) 0.3696(7) 0.9732(3) 0.044(2) Uani 1 1 d . . .
H25A H 1.0547 0.3452 0.9996 0.066 Uiso 1 1 calc R . .
H25B H 1.0025 0.3006 0.9593 0.066 Uiso 1 1 calc R . .
H25C H 0.9125 0.4144 0.9936 0.066 Uiso 1 1 calc R . .
C26 C 0.5775(7) 0.8500(6) 0.5743(4) 0.0346(18) Uani 1 1 d . . .
C27 C 0.5009(8) 0.8604(8) 0.5333(4) 0.043(2) Uani 1 1 d . . .
H27A H 0.4921 0.7883 0.5366 0.064 Uiso 1 1 calc R . .
H27B H 0.5409 0.8740 0.4938 0.064 Uiso 1 1 calc R . .
H27C H 0.4190 0.9260 0.5423 0.064 Uiso 1 1 calc R . .
C28 C 1.0021(10) 0.6940(8) 0.5731(4) 0.056(3) Uani 1 1 d . . .
C29 C 1.1172(11) 0.6360(11) 0.5303(4) 0.090(5) Uani 1 1 d . . .
H29A H 1.1063 0.5852 0.5089 0.135 Uiso 1 1 calc R . .
H29B H 1.1864 0.5893 0.5506 0.135 Uiso 1 1 calc R . .
H29C H 1.1346 0.6952 0.5034 0.135 Uiso 1 1 calc R . .
C30 C 0.7725(7) 0.5483(6) 0.6811(4) 0.0327(17) Uani 1 1 d . . .
C31 C 0.7867(9) 0.4292(7) 0.6774(4) 0.045(2) Uani 1 1 d . . .
H31A H 0.7300 0.4114 0.7096 0.068 Uiso 1 1 calc R . .
H31B H 0.8720 0.3720 0.6793 0.068 Uiso 1 1 calc R . .
H31C H 0.7673 0.4260 0.6408 0.068 Uiso 1 1 calc R . .
H1A H 0.824(6) 0.612(6) 0.849(3) 0.016(17) Uiso 1 1 d . . .
H1B H 0.763(7) 0.641(6) 0.791(3) 0.029(19) Uiso 1 1 d . . .
H3 H 1.046(7) 0.364(6) 0.774(3) 0.024(18) Uiso 1 1 d . . .
C32 C 0.5350(14) 0.7958(19) 0.0309(6) 0.124(7) Uani 1 1 d . . .
F1 F 0.5046(12) 0.7492(14) 0.0837(4) 0.182(6) Uani 1 1 d . . .
F2 F 0.4430(9) 0.8769(10) 0.0165(7) 0.203(7) Uani 1 1 d . . .
F3 F 0.6024(13) 0.8615(10) 0.0434(4) 0.160(5) Uani 1 1 d . . .
S3 S 0.6450(3) 0.6973(2) -0.01670(11) 0.0615(8) Uani 1 1 d . . .
O13 O 0.5524(10) 0.6490(8) -0.0214(4) 0.111(4) Uani 1 1 d . . .
O14 O 0.6716(8) 0.7618(7) -0.0683(3) 0.077(3) Uani 1 1 d . . .
O15 O 0.7408(8) 0.6133(9) 0.0088(6) 0.126(4) Uani 1 1 d . . .
C33 C 0.1491(12) 0.291(2) 0.5646(6) 0.142(9) Uani 1 1 d . . .
F4 F 0.0555(9) 0.4008(9) 0.5827(4) 0.129(4) Uani 1 1 d . . .
F5 F 0.1644(8) 0.3067(9) 0.5052(4) 0.128(4) Uani 1 1 d . . .
F6 F 0.2557(8) 0.2779(13) 0.5802(4) 0.186(6) Uani 1 1 d . . .
S4 S 0.1113(3) 0.1752(4) 0.59702(13) 0.0886(13) Uani 1 1 d . . .
O16 O 0.0059(6) 0.1988(7) 0.5724(3) 0.067(2) Uani 1 1 d . . .
O17 O 0.2233(8) 0.0754(11) 0.5763(5) 0.146(6) Uani 1 1 d . . .
O18 O 0.0803(7) 0.1881(9) 0.6594(3) 0.109(4) Uani 1 1 d . . .
C34 C 0.5000 0.5000 0.5000 0.180(14) Uiso 1 2 d S . 2
F7 F 0.3880(11) 0.6408(10) 0.5330(5) 0.044(3) Uiso 0.50 1 d P A 2
F8 F 0.5239(13) 0.4748(12) 0.5713(6) 0.067(4) Uiso 0.50 1 d P B 2
F9 F 0.5756(13) 0.5804(11) 0.4909(6) 0.056(4) Uiso 0.50 1 d P C 2
S5 S 0.5261(4) 0.5416(3) 0.52750(18) 0.0373(10) Uani 0.50 1 d P . 1
O19 O 0.4128(14) 0.6256(14) 0.5504(7) 0.051(4) Uiso 0.50 1 d P D 1
O20 O 0.6213(15) 0.5776(13) 0.4927(6) 0.049(4) Uiso 0.50 1 d P E 1
O21 O 0.5853(15) 0.4524(13) 0.5740(6) 0.056(4) Uiso 0.50 1 d P F 1
C35 C 0.0000 1.0000 1.0000 0.65(9) Uiso 1 2 d S . 3
F10 F 0.0998(19) 1.0696(18) 0.9498(9) 0.130(6) Uiso 0.50 1 d P G 3
F11 F 0.1712(15) 0.8964(15) 1.0022(8) 0.090(5) Uiso 0.50 1 d P H 3
F12 F 0.064(2) 0.922(2) 0.9305(10) 0.141(7) Uiso 0.50 1 d P I 3
S6 S 0.0615(5) 0.9736(4) 0.9726(2) 0.0495(12) Uani 0.50 1 d P . 4
O22 O 0.0609(14) 0.8612(15) 0.9606(7) 0.068(4) Uiso 0.50 1 d P J 4
O23 O 0.186(3) 0.941(3) 0.9736(13) 0.147(10) Uiso 0.50 1 d P K 4
O24 O 0.025(3) 1.044(3) 0.9215(13) 0.158(10) Uiso 0.50 1 d P L 4

loop_
_atom_site_aniso_label
_atom_site_aniso_U_11
_atom_site_aniso_U_22
_atom_site_aniso_U_33
_atom_site_aniso_U_23
_atom_site_aniso_U_13
_atom_site_aniso_U_12
Ru1 0.0149(3) 0.0113(3) 0.0232(3) -0.00152(19) -0.0043(2) -0.0041(2)
Ru2 0.0273(3) 0.0123(3) 0.0296(3) -0.0019(2) -0.0139(2) -0.0012(2)
S1 0.0170(8) 0.0120(7) 0.0249(9) -0.0007(6) -0.0061(6) -0.0036(6)
S2 0.0205(8) 0.0104(7) 0.0297(9) 0.0006(6) -0.0099(7) -0.0022(6)
P1 0.0164(8) 0.0138(8) 0.0272(9) -0.0024(7) -0.0049(7) -0.0025(7)
P2 0.0185(8) 0.0146(8) 0.0348(10) -0.0004(7) -0.0019(7) -0.0065(7)
P3 0.0235(9) 0.0178(9) 0.0364(11) -0.0011(7) -0.0144(8) -0.0013(8)
P4 0.0288(10) 0.0144(9) 0.0292(10) -0.0007(7) -0.0122(8) -0.0041(7)
N1 0.021(3) 0.021(3) 0.031(3) -0.003(2) -0.003(2) -0.008(2)
N2 0.023(3) 0.017(3) 0.028(3) -0.009(2) -0.001(2) -0.009(2)
N3 0.020(3) 0.012(3) 0.027(3) 0.000(2) -0.008(2) -0.007(2)
N4 0.038(4) 0.014(3) 0.034(4) -0.003(2) -0.018(3) -0.002(3)
N5 0.039(4) 0.025(4) 0.037(4) 0.000(3) -0.010(3) -0.001(3)
N6 0.030(3) 0.021(3) 0.037(4) -0.001(3) -0.017(3) -0.007(3)
O1 0.023(3) 0.026(3) 0.033(3) -0.006(2) -0.001(2) -0.003(2)
O2 0.018(2) 0.023(3) 0.036(3) -0.005(2) -0.008(2) -0.002(2)
O3 0.028(3) 0.014(2) 0.043(3) -0.002(2) -0.010(2) -0.005(2)
O4 0.028(3) 0.022(3) 0.030(3) 0.008(2) -0.003(2) -0.007(2)
O5 0.033(3) 0.013(2) 0.057(4) 0.000(2) -0.009(3) -0.008(2)
O6 0.023(3) 0.035(3) 0.043(3) 0.002(2) -0.003(2) -0.016(2)
O7 0.030(3) 0.019(3) 0.035(3) -0.007(2) -0.013(2) 0.001(2)
O8 0.027(3) 0.026(3) 0.047(3) 0.006(2) -0.010(2) -0.008(2)
O9 0.030(3) 0.038(3) 0.066(4) -0.010(3) -0.028(3) 0.003(3)
O10 0.030(3) 0.017(3) 0.043(3) 0.006(2) -0.016(2) -0.005(2)
O11 0.036(3) 0.030(3) 0.040(3) -0.007(2) -0.003(2) -0.018(3)
O12 0.040(3) 0.028(3) 0.040(3) -0.008(2) -0.015(2) -0.010(3)
C1 0.021(3) 0.018(3) 0.031(4) -0.002(3) -0.006(3) -0.009(3)
C2 0.031(4) 0.022(4) 0.039(4) 0.004(3) -0.016(3) -0.016(3)
C3 0.032(4) 0.015(4) 0.059(5) 0.000(3) -0.011(4) -0.011(3)
C4 0.051(5) 0.023(4) 0.066(6) -0.006(4) -0.016(4) -0.019(4)
C5 0.072(7) 0.038(5) 0.070(7) 0.003(5) -0.020(5) -0.036(5)
C6 0.080(7) 0.039(5) 0.077(7) -0.002(5) 0.008(6) -0.049(6)
C7 0.061(6) 0.040(5) 0.058(6) -0.009(4) 0.009(5) -0.039(5)
C8 0.045(5) 0.038(5) 0.030(4) -0.009(3) -0.008(4) -0.008(4)
C9 0.014(3) 0.031(4) 0.061(6) -0.006(4) -0.008(3) 0.005(3)
C10 0.034(4) 0.016(4) 0.049(5) 0.003(3) -0.001(4) -0.005(3)
C11 0.069(6) 0.027(5) 0.034(5) 0.010(3) 0.011(4) -0.008(4)
C12 0.047(5) 0.024(4) 0.070(6) -0.012(4) -0.004(4) -0.019(4)
C13 0.037(5) 0.082(8) 0.071(7) -0.024(6) 0.004(5) -0.038(5)
C14 0.033(4) 0.034(4) 0.033(4) -0.005(3) -0.010(3) -0.005(4)
C15 0.034(5) 0.054(6) 0.055(6) 0.007(4) -0.010(4) -0.023(4)
C16 0.029(5) 0.043(6) 0.085(8) 0.017(5) -0.031(5) -0.003(4)
C17 0.058(6) 0.015(4) 0.050(5) 0.009(3) -0.021(4) -0.010(4)
C18 0.061(6) 0.037(5) 0.039(5) 0.001(4) -0.003(4) -0.022(5)
C19 0.062(6) 0.038(5) 0.062(6) -0.017(4) -0.020(5) -0.021(5)
C20 0.031(4) 0.028(4) 0.041(5) -0.001(3) -0.010(3) -0.017(3)
C21 0.069(6) 0.060(6) 0.055(6) 0.006(5) -0.030(5) -0.044(6)
C22 0.023(3) 0.017(3) 0.031(4) -0.002(3) -0.007(3) -0.008(3)
C23 0.032(4) 0.031(4) 0.050(5) -0.023(4) -0.001(4) -0.003(4)
C24 0.026(4) 0.023(4) 0.023(4) -0.005(3) -0.004(3) -0.012(3)
C25 0.057(6) 0.036(5) 0.031(5) 0.010(3) -0.003(4) -0.022(4)
C26 0.037(4) 0.020(4) 0.039(5) -0.005(3) -0.013(4) -0.002(3)
C27 0.044(5) 0.040(5) 0.046(5) -0.003(4) -0.023(4) -0.013(4)
C28 0.062(6) 0.036(5) 0.032(5) 0.002(4) -0.010(4) 0.011(5)
C29 0.072(8) 0.080(9) 0.040(6) -0.010(5) 0.002(5) 0.027(6)
C30 0.031(4) 0.020(4) 0.047(5) -0.004(3) -0.014(3) -0.008(3)
C31 0.057(6) 0.023(4) 0.058(6) -0.002(4) -0.014(4) -0.018(4)
C32 0.069(9) 0.21(2) 0.042(8) -0.021(9) 0.000(6) -0.016(11)
F1 0.236(12) 0.359(18) 0.057(6) -0.070(8) 0.056(7) -0.241(14)
F2 0.068(6) 0.148(10) 0.36(2) -0.188(13) -0.014(8) 0.029(6)
F3 0.300(14) 0.210(11) 0.074(6) -0.018(6) -0.022(7) -0.203(12)
S3 0.0592(16) 0.0342(13) 0.0510(15) -0.0049(11) 0.0083(12) 0.0039(12)
O13 0.176(10) 0.115(7) 0.129(8) 0.051(6) -0.109(7) -0.119(8)
O14 0.125(7) 0.081(6) 0.046(4) -0.010(4) 0.016(4) -0.076(6)
O15 0.055(5) 0.082(7) 0.242(13) 0.045(7) -0.089(7) -0.022(5)
C33 0.061(8) 0.33(3) 0.085(10) -0.138(15) 0.037(7) -0.106(13)
F4 0.129(7) 0.157(9) 0.125(7) -0.071(7) 0.036(6) -0.090(7)
F5 0.128(7) 0.224(11) 0.098(6) -0.083(7) 0.037(5) -0.136(8)
F6 0.100(6) 0.398(18) 0.145(9) -0.172(11) 0.032(6) -0.153(9)
S4 0.0389(15) 0.134(3) 0.0535(17) -0.0462(19) -0.0233(13) 0.0158(17)
O16 0.053(4) 0.081(5) 0.058(5) 0.009(4) -0.023(3) -0.020(4)
O17 0.064(6) 0.185(11) 0.120(8) -0.104(8) -0.042(6) 0.046(6)
O18 0.059(5) 0.150(9) 0.056(5) -0.047(5) -0.025(4) 0.027(5)
S5 0.048(2) 0.0107(17) 0.031(2) 0.0009(14) 0.0116(18) -0.0055(16)
S6 0.064(3) 0.030(2) 0.059(3) -0.002(2) -0.032(2) -0.014(2)

loop_
_atom_type_symbol
_atom_type_description
_atom_type_scat_dispersion_real
_atom_type_scat_dispersion_imag
_atom_type_scat_source
C C 0.0033 0.0016 'International Tables Vol C Tables 4.2.6.8 and 6.1.1.4'
H H 0.0000 0.0000 'International Tables Vol C Tables 4.2.6.8 and 6.1.1.4'
N N 0.0061 0.0033 'International Tables Vol C Tables 4.2.6.8 and 6.1.1.4'
O O 0.0106 0.0060 'International Tables Vol C Tables 4.2.6.8 and 6.1.1.4'
F F 0.0171 0.0103 'International Tables Vol C Tables 4.2.6.8 and 6.1.1.4'
P P 0.1023 0.0942 'International Tables Vol C Tables 4.2.6.8 and 6.1.1.4'
S S 0.1246 0.1234 'International Tables Vol C Tables 4.2.6.8 and 6.1.1.4'
Ru Ru -1.2594 0.8363 'International Tables Vol C Tables 4.2.6.8 and 6.1.1.4'

loop_
_geom_angle_atom_site_label_1
_geom_angle_atom_site_label_2
_geom_angle_atom_site_label_3
_geom_angle
_geom_angle_site_symmetry_1
_geom_angle_site_symmetry_3
_geom_angle_publ_flag
N1 Ru1 N3 85.6(2) . . ?
N1 Ru1 N2 85.8(2) . . ?
N3 Ru1 N2 85.4(2) . . ?
N1 Ru1 P1 91.14(16) . . ?
N3 Ru1 P1 92.32(14) . . ?
N2 Ru1 P1 176.25(17) . . ?
N1 Ru1 P2 90.56(17) . . ?
N3 Ru1 P2 176.09(15) . . ?
N2 Ru1 P2 93.47(16) . . ?
P1 Ru1 P2 88.66(6) . . ?
N1 Ru1 S1 174.49(15) . . ?
N3 Ru1 S1 91.43(15) . . ?
N2 Ru1 S1 89.37(16) . . ?
P1 Ru1 S1 93.64(6) . . ?
P2 Ru1 S1 92.29(7) . . ?
N4 Ru2 N5 90.1(3) . . ?
N4 Ru2 N6 85.0(2) . . ?
N5 Ru2 N6 82.9(2) . . ?
N4 Ru2 P4 91.91(17) . . ?
N5 Ru2 P4 92.80(19) . . ?
N6 Ru2 P4 174.65(17) . . ?
N4 Ru2 P3 90.86(18) . . ?
N5 Ru2 P3 176.25(19) . . ?
N6 Ru2 P3 93.64(17) . . ?
P4 Ru2 P3 90.77(7) . . ?
N4 Ru2 S2 178.04(19) . . ?
N5 Ru2 S2 88.6(2) . . ?
N6 Ru2 S2 96.31(17) . . ?
P4 Ru2 S2 86.67(6) . . ?
P3 Ru2 S2 90.52(7) . . ?
C1 S1 S2 100.1(2) . . ?
C1 S1 Ru1 106.4(2) . . ?
S2 S1 Ru1 104.23(8) . . ?
S1 S2 Ru2 108.39(8) . . ?
O2 P1 O3 104.7(3) . . ?
O2 P1 O1 101.1(3) . . ?
O3 P1 O1 98.8(3) . . ?
O2 P1 Ru1 111.31(18) . . ?
O3 P1 Ru1 118.74(19) . . ?
O1 P1 Ru1 119.8(2) . . ?
O4 P2 O6 105.9(3) . . ?
O4 P2 O5 99.7(3) . . ?
O6 P2 O5 104.9(3) . . ?
O4 P2 Ru1 117.5(2) . . ?
O6 P2 Ru1 108.7(2) . . ?
O5 P2 Ru1 118.8(2) . . ?
O9 P3 O8 101.1(3) . . ?
O9 P3 O7 98.8(3) . . ?
O8 P3 O7 105.1(3) . . ?
O9 P3 Ru2 117.9(2) . . ?
O8 P3 Ru2 109.5(2) . . ?
O7 P3 Ru2 121.9(2) . . ?
O10 P4 O12 103.5(3) . . ?
O10 P4 O11 105.0(3) . . ?
O12 P4 O11 100.1(3) . . ?
O10 P4 Ru2 110.9(2) . . ?
O12 P4 Ru2 118.3(2) . . ?
O11 P4 Ru2 117.3(2) . . ?
C20 N1 Ru1 174.9(6) . . ?
C22 N2 Ru1 177.3(6) . . ?
C24 N3 Ru1 177.3(5) . . ?
C26 N4 Ru2 177.3(6) . . ?
C28 N5 Ru2 177.4(8) . . ?
C30 N6 Ru2 168.0(6) . . ?
C8 O1 P1 122.2(5) . . ?
C9 O2 P1 120.7(5) . . ?
C10 O3 P1 123.0(5) . . ?
C11 O4 P2 126.1(5) . . ?
C12 O5 P2 120.6(5) . . ?
C13 O6 P2 122.7(6) . . ?
C14 O7 P3 123.0(4) . . ?
C15 O8 P3 123.0(5) . . ?
C16 O9 P3 127.5(6) . . ?
C17 O10 P4 120.4(5) . . ?
C18 O11 P4 118.8(5) . . ?
C19 O12 P4 127.3(5) . . ?
C2 C1 S1 116.4(5) . . ?
C3 C2 C1 125.8(7) . . ?
C3 C2 C7 122.5(7) . . ?
C1 C2 C7 111.7(6) . . ?
C2 C3 C4 124.0(7) . . ?
C5 C4 C3 112.2(7) . . ?
C6 C5 C4 110.9(7) . . ?
C5 C6 C7 112.4(8) . . ?
C2 C7 C6 111.9(7) . . ?
N1 C20 C21 179.5(9) . . ?
N2 C22 C23 178.1(8) . . ?
N3 C24 C25 178.9(8) . . ?
N4 C26 C27 179.0(9) . . ?
N5 C28 C29 179.1(11) . . ?
N6 C30 C31 178.7(9) . . ?
F2 C32 F1 109.7(14) . . ?
F2 C32 F3 101.1(18) . . ?
F1 C32 F3 102.1(11) . . ?
F2 C32 S3 121.8(12) . . ?
F1 C32 S3 115.1(16) . . ?
F3 C32 S3 103.7(10) . . ?
O15 S3 O14 119.4(6) . . ?
O15 S3 O13 111.0(6) . . ?
O14 S3 O13 112.0(5) . . ?
O15 S3 C32 111.9(8) . . ?
O14 S3 C32 107.3(8) . . ?
O13 S3 C32 91.9(8) . . ?
F5 C33 F6 108.3(10) . . ?
F5 C33 F4 103.4(17) . . ?
F6 C33 F4 105.7(12) . . ?
F5 C33 S4 115.6(10) . . ?
F6 C33 S4 110.8(16) . . ?
F4 C33 S4 112.4(8) . . ?
O17 S4 O16 114.7(5) . . ?
O17 S4 O18 116.8(6) . . ?
O16 S4 O18 113.5(5) . . ?
O17 S4 C33 101.3(8) . . ?
O16 S4 C33 102.6(6) . . ?
O18 S4 C33 105.3(6) . . ?
F9 C34 F9 180.0(10) . 2_666 ?
F9 C34 F8 95.8(6) . 2_666 ?
F9 C34 F8 84.2(6) 2_666 2_666 ?
F9 C34 F8 84.2(6) . . ?
F9 C34 F8 95.8(6) 2_666 . ?
F8 C34 F8 180.000(2) 2_666 . ?
F9 C34 F7 73.4(6) . . ?
F9 C34 F7 106.6(6) 2_666 . ?
F8 C34 F7 103.9(6) 2_666 . ?
F8 C34 F7 76.1(6) . . ?
F9 C34 F7 106.6(6) . 2_666 ?
F9 C34 F7 73.4(6) 2_666 2_666 ?
F8 C34 F7 76.1(6) 2_666 2_666 ?
F8 C34 F7 103.9(6) . 2_666 ?
F7 C34 F7 180.0(7) . 2_666 ?
O19 S5 O20 118.9(9) . . ?
O19 S5 O21 111.1(9) . . ?
O20 S5 O21 106.3(9) . . ?
O19 S5 S5 101.5(8) . 2_666 ?
O20 S5 S5 109.8(7) . 2_666 ?
O21 S5 S5 108.9(6) . 2_666 ?
F12 C35 F12 180.0(7) 2_577 . ?
F12 C35 F10 105.9(9) 2_577 . ?
F12 C35 F10 74.1(9) . . ?
F12 C35 F10 74.1(9) 2_577 2_577 ?
F12 C35 F10 105.9(9) . 2_577 ?
F10 C35 F10 180.0(11) . 2_577 ?
F12 C35 F11 105.5(9) 2_577 . ?
F12 C35 F11 74.5(9) . . ?
F10 C35 F11 71.8(8) . . ?
F10 C35 F11 108.2(8) 2_577 . ?
F12 C35 F11 74.5(9) 2_577 2_577 ?
F12 C35 F11 105.5(9) . 2_577 ?
F10 C35 F11 108.2(8) . 2_577 ?
F10 C35 F11 71.8(8) 2_577 2_577 ?
F11 C35 F11 180.000(4) . 2_577 ?
O23 S6 O24 112.0(18) . . ?
O23 S6 O22 104.7(14) . . ?
O24 S6 O22 99.5(14) . . ?
O23 S6 S6 126.7(13) . 2_577 ?
O24 S6 S6 106.7(12) . 2_577 ?
O22 S6 S6 103.5(7) . 2_577 ?

loop_
_geom_bond_atom_site_label_1
_geom_bond_atom_site_label_2
_geom_bond_distance
_geom_bond_site_symmetry_2
_geom_bond_publ_flag
Ru1 N1 2.054(6) . ?
Ru1 N3 2.129(6) . ?
Ru1 N2 2.130(5) . ?
Ru1 P1 2.2474(16) . ?
Ru1 P2 2.2532(19) . ?
Ru1 S1 2.3849(17) . ?
Ru2 N4 2.073(6) . ?
Ru2 N5 2.119(7) . ?
Ru2 N6 2.135(6) . ?
Ru2 P4 2.2337(19) . ?
Ru2 P3 2.243(2) . ?
Ru2 S2 2.3805(18) . ?
S1 C1 1.844(7) . ?
S1 S2 2.083(2) . ?
P1 O2 1.583(5) . ?
P1 O3 1.597(5) . ?
P1 O1 1.597(5) . ?
P2 O4 1.578(5) . ?
P2 O6 1.585(5) . ?
P2 O5 1.592(5) . ?
P3 O9 1.584(6) . ?
P3 O8 1.588(6) . ?
P3 O7 1.601(5) . ?
P4 O10 1.587(5) . ?
P4 O12 1.591(5) . ?
P4 O11 1.602(5) . ?
N1 C20 1.144(9) . ?
N2 C22 1.123(8) . ?
N3 C24 1.136(9) . ?
N4 C26 1.137(9) . ?
N5 C28 1.149(10) . ?
N6 C30 1.137(9) . ?
O1 C8 1.429(9) . ?
O2 C9 1.438(8) . ?
O3 C10 1.434(9) . ?
O4 C11 1.460(9) . ?
O5 C12 1.445(9) . ?
O6 C13 1.438(10) . ?
O7 C14 1.432(9) . ?
O8 C15 1.460(9) . ?
O9 C16 1.415(10) . ?
O10 C17 1.474(8) . ?
O11 C18 1.440(10) . ?
O12 C19 1.413(10) . ?
C1 C2 1.501(9) . ?
C2 C3 1.311(10) . ?
C2 C7 1.502(10) . ?
C3 C4 1.515(10) . ?
C4 C5 1.508(12) . ?
C5 C6 1.496(13) . ?
C6 C7 1.523(12) . ?
C20 C21 1.443(11) . ?
C22 C23 1.471(9) . ?
C24 C25 1.459(10) . ?
C26 C27 1.451(11) . ?
C28 C29 1.457(12) . ?
C30 C31 1.459(10) . ?
C32 F2 1.193(19) . ?
C32 F1 1.318(18) . ?
C32 F3 1.52(2) . ?
C32 S3 1.679(15) . ?
S3 O15 1.350(8) . ?
S3 O14 1.391(7) . ?
S3 O13 1.547(8) . ?
C33 F5 1.353(17) . ?
C33 F6 1.365(13) . ?
C33 F4 1.388(19) . ?
C33 S4 1.73(2) . ?
S4 O17 1.412(8) . ?
S4 O16 1.422(7) . ?
S4 O18 1.439(8) . ?
C34 F9 1.623(14) . ?
C34 F9 1.623(14) 2_666 ?
C34 F8 1.718(14) 2_666 ?
C34 F8 1.718(14) . ?
C34 F7 1.839(11) . ?
C34 F7 1.839(11) 2_666 ?
S5 O19 1.344(15) . ?
S5 O20 1.451(16) . ?
S5 O21 1.477(16) . ?
S5 S5 2.175(9) 2_666 ?
C35 F12 1.87(2) 2_577 ?
C35 F12 1.87(2) . ?
C35 F10 1.88(2) . ?
C35 F10 1.88(2) 2_577 ?
C35 F11 1.888(16) . ?
C35 F11 1.888(16) 2_577 ?
S6 O23 1.38(3) . ?
S6 O24 1.40(3) . ?
S6 O22 1.510(16) . ?
S6 S6 1.666(12) 2_577 ?

loop_
_geom_torsion_atom_site_label_1
_geom_torsion_atom_site_label_2
_geom_torsion_atom_site_label_3
_geom_torsion_atom_site_label_4
_geom_torsion
_geom_torsion_site_symmetry_1
_geom_torsion_site_symmetry_2
_geom_torsion_site_symmetry_3
_geom_torsion_site_symmetry_4
_geom_torsion_publ_flag
N1 Ru1 S1 C1 -34.8(18) . . . . ?
N3 Ru1 S1 C1 22.9(3) . . . . ?
N2 Ru1 S1 C1 -62.5(3) . . . . ?
P1 Ru1 S1 C1 115.3(2) . . . . ?
P2 Ru1 S1 C1 -155.9(2) . . . . ?
N1 Ru1 S1 S2 70.4(17) . . . . ?
N3 Ru1 S1 S2 128.08(15) . . . . ?
N2 Ru1 S1 S2 42.74(17) . . . . ?
P1 Ru1 S1 S2 -139.51(9) . . . . ?
P2 Ru1 S1 S2 -50.71(9) . . . . ?
C1 S1 S2 Ru2 -79.9(2) . . . . ?
Ru1 S1 S2 Ru2 170.23(6) . . . . ?
N4 Ru2 S2 S1 -117(5) . . . . ?
N5 Ru2 S2 S1 -68.0(2) . . . . ?
N6 Ru2 S2 S1 14.68(18) . . . . ?
P4 Ru2 S2 S1 -160.86(9) . . . . ?
P3 Ru2 S2 S1 108.40(9) . . . . ?
N1 Ru1 P1 O2 -5.7(3) . . . . ?
N3 Ru1 P1 O2 -91.4(3) . . . . ?
N2 Ru1 P1 O2 -40(2) . . . . ?
P2 Ru1 P1 O2 84.9(2) . . . . ?
S1 Ru1 P1 O2 177.1(2) . . . . ?
N1 Ru1 P1 O3 115.9(3) . . . . ?
N3 Ru1 P1 O3 30.2(3) . . . . ?
N2 Ru1 P1 O3 82(2) . . . . ?
P2 Ru1 P1 O3 -153.5(2) . . . . ?
S1 Ru1 P1 O3 -61.3(2) . . . . ?
N1 Ru1 P1 O1 -123.1(3) . . . . ?
N3 Ru1 P1 O1 151.2(3) . . . . ?
N2 Ru1 P1 O1 -157(2) . . . . ?
P2 Ru1 P1 O1 -32.6(2) . . . . ?
S1 Ru1 P1 O1 59.6(2) . . . . ?
N1 Ru1 P2 O4 156.7(3) . . . . ?
N3 Ru1 P2 O4 170(2) . . . . ?
N2 Ru1 P2 O4 -117.5(3) . . . . ?
P1 Ru1 P2 O4 65.6(2) . . . . ?
S1 Ru1 P2 O4 -28.0(2) . . . . ?
N1 Ru1 P2 O6 36.5(3) . . . . ?
N3 Ru1 P2 O6 50(2) . . . . ?
N2 Ru1 P2 O6 122.3(3) . . . . ?
P1 Ru1 P2 O6 -54.6(2) . . . . ?
S1 Ru1 P2 O6 -148.2(2) . . . . ?
N1 Ru1 P2 O5 -83.1(3) . . . . ?
N3 Ru1 P2 O5 -70(2) . . . . ?
N2 Ru1 P2 O5 2.6(3) . . . . ?
P1 Ru1 P2 O5 -174.3(3) . . . . ?
S1 Ru1 P2 O5 92.1(3) . . . . ?
N4 Ru2 P3 O9 -4.0(3) . . . . ?
N5 Ru2 P3 O9 -110(3) . . . . ?
N6 Ru2 P3 O9 -89.1(3) . . . . ?
P4 Ru2 P3 O9 87.9(3) . . . . ?
S2 Ru2 P3 O9 174.6(3) . . . . ?
N4 Ru2 P3 O8 110.7(3) . . . . ?
N5 Ru2 P3 O8 5(3) . . . . ?
N6 Ru2 P3 O8 25.7(3) . . . . ?
P4 Ru2 P3 O8 -157.4(2) . . . . ?
S2 Ru2 P3 O8 -70.7(2) . . . . ?
N4 Ru2 P3 O7 -126.2(3) . . . . ?
N5 Ru2 P3 O7 128(3) . . . . ?
N6 Ru2 P3 O7 148.7(3) . . . . ?
P4 Ru2 P3 O7 -34.3(3) . . . . ?
S2 Ru2 P3 O7 52.4(2) . . . . ?
N4 Ru2 P4 O10 34.6(3) . . . . ?
N5 Ru2 P4 O10 124.9(3) . . . . ?
N6 Ru2 P4 O10 89.3(18) . . . . ?
P3 Ru2 P4 O10 -56.2(2) . . . . ?
S2 Ru2 P4 O10 -146.7(2) . . . . ?
N4 Ru2 P4 O12 153.9(3) . . . . ?
N5 Ru2 P4 O12 -115.9(3) . . . . ?
N6 Ru2 P4 O12 -151.5(18) . . . . ?
P3 Ru2 P4 O12 63.0(2) . . . . ?
S2 Ru2 P4 O12 -27.5(2) . . . . ?
N4 Ru2 P4 O11 -86.0(3) . . . . ?
N5 Ru2 P4 O11 4.3(3) . . . . ?
N6 Ru2 P4 O11 -31.3(18) . . . . ?
P3 Ru2 P4 O11 -176.9(2) . . . . ?
S2 Ru2 P4 O11 92.7(2) . . . . ?
N3 Ru1 N1 C20 -46(7) . . . . ?
N2 Ru1 N1 C20 40(7) . . . . ?
P1 Ru1 N1 C20 -138(7) . . . . ?
P2 Ru1 N1 C20 133(7) . . . . ?
S1 Ru1 N1 C20 12(8) . . . . ?
N1 Ru1 N2 C22 -34(11) . . . . ?
N3 Ru1 N2 C22 52(11) . . . . ?
P1 Ru1 N2 C22 0(13) . . . . ?
P2 Ru1 N2 C22 -125(11) . . . . ?
S1 Ru1 N2 C22 143(11) . . . . ?
N1 Ru1 N3 C24 -22(11) . . . . ?
N2 Ru1 N3 C24 -108(11) . . . . ?
P1 Ru1 N3 C24 69(11) . . . . ?
P2 Ru1 N3 C24 -35(13) . . . . ?
S1 Ru1 N3 C24 163(11) . . . . ?
N5 Ru2 N4 C26 102(13) . . . . ?
N6 Ru2 N4 C26 19(13) . . . . ?
P4 Ru2 N4 C26 -165(13) . . . . ?
P3 Ru2 N4 C26 -74(13) . . . . ?
S2 Ru2 N4 C26 151(11) . . . . ?
N4 Ru2 N5 C28 -93(17) . . . . ?
N6 Ru2 N5 C28 -9(17) . . . . ?
P4 Ru2 N5 C28 175(100) . . . . ?
P3 Ru2 N5 C28 12(19) . . . . ?
S2 Ru2 N5 C28 88(17) . . . . ?
N4 Ru2 N6 C30 45(3) . . . . ?
N5 Ru2 N6 C30 -46(3) . . . . ?
P4 Ru2 N6 C30 -10(4) . . . . ?
P3 Ru2 N6 C30 135(3) . . . . ?
S2 Ru2 N6 C30 -134(3) . . . . ?
O2 P1 O1 C8 161.3(5) . . . . ?
O3 P1 O1 C8 54.4(6) . . . . ?
Ru1 P1 O1 C8 -76.1(5) . . . . ?
O3 P1 O2 C9 55.6(6) . . . . ?
O1 P1 O2 C9 -46.6(6) . . . . ?
Ru1 P1 O2 C9 -174.9(5) . . . . ?
O2 P1 O3 C10 52.1(6) . . . . ?
O1 P1 O3 C10 156.1(5) . . . . ?
Ru1 P1 O3 C10 -72.8(5) . . . . ?
O6 P2 O4 C11 -90.6(6) . . . . ?
O5 P2 O4 C11 18.1(7) . . . . ?
Ru1 P2 O4 C11 147.9(6) . . . . ?
O4 P2 O5 C12 -164.2(5) . . . . ?
O6 P2 O5 C12 -54.7(6) . . . . ?
Ru1 P2 O5 C12 66.9(6) . . . . ?
O4 P2 O6 C13 32.8(7) . . . . ?
O5 P2 O6 C13 -72.1(6) . . . . ?
Ru1 P2 O6 C13 159.9(6) . . . . ?
O9 P3 O7 C14 157.4(6) . . . . ?
O8 P3 O7 C14 53.3(6) . . . . ?
Ru2 P3 O7 C14 -71.8(6) . . . . ?
O9 P3 O8 C15 -53.3(6) . . . . ?
O7 P3 O8 C15 49.1(6) . . . . ?
Ru2 P3 O8 C15 -178.3(5) . . . . ?
O8 P3 O9 C16 148.6(8) . . . . ?
O7 P3 O9 C16 41.2(8) . . . . ?
Ru2 P3 O9 C16 -92.2(8) . . . . ?
O12 P4 O10 C17 52.5(6) . . . . ?
O11 P4 O10 C17 -52.1(6) . . . . ?
Ru2 P4 O10 C17 -179.7(5) . . . . ?
O10 P4 O11 C18 -56.9(6) . . . . ?
O12 P4 O11 C18 -163.9(6) . . . . ?
Ru2 P4 O11 C18 66.8(6) . . . . ?
O10 P4 O12 C19 -125.1(7) . . . . ?
O11 P4 O12 C19 -16.8(7) . . . . ?
Ru2 P4 O12 C19 111.9(7) . . . . ?
S2 S1 C1 C2 155.0(5) . . . . ?
Ru1 S1 C1 C2 -96.8(5) . . . . ?
S1 C1 C2 C3 4.0(11) . . . . ?
S1 C1 C2 C7 -174.8(6) . . . . ?
C1 C2 C3 C4 -178.1(8) . . . . ?
C7 C2 C3 C4 0.6(13) . . . . ?
C2 C3 C4 C5 14.0(13) . . . . ?
C3 C4 C5 C6 -43.1(12) . . . . ?
C4 C5 C6 C7 59.8(12) . . . . ?
C3 C2 C7 C6 14.3(13) . . . . ?
C1 C2 C7 C6 -166.8(8) . . . . ?
C5 C6 C7 C2 -44.3(12) . . . . ?
Ru1 N1 C20 C21 -112(100) . . . . ?
Ru1 N2 C22 C23 103(27) . . . . ?
Ru1 N3 C24 C25 -1(51) . . . . ?
Ru2 N4 C26 C27 44(55) . . . . ?
Ru2 N5 C28 C29 125(76) . . . . ?
Ru2 N6 C30 C31 -68(45) . . . . ?
F2 C32 S3 O15 180.0(17) . . . . ?
F1 C32 S3 O15 -43.2(16) . . . . ?
F3 C32 S3 O15 67.4(13) . . . . ?
F2 C32 S3 O14 47(2) . . . . ?
F1 C32 S3 O14 -176.0(12) . . . . ?
F3 C32 S3 O14 -65.4(11) . . . . ?
F2 C32 S3 O13 -66.5(19) . . . . ?
F1 C32 S3 O13 70.3(13) . . . . ?
F3 C32 S3 O13 -179.1(10) . . . . ?
F5 C33 S4 O17 66.8(12) . . . . ?
F6 C33 S4 O17 -56.8(9) . . . . ?
F4 C33 S4 O17 -174.8(9) . . . . ?
F5 C33 S4 O16 -52.0(12) . . . . ?
F6 C33 S4 O16 -175.6(7) . . . . ?
F4 C33 S4 O16 66.4(10) . . . . ?
F5 C33 S4 O18 -171.1(10) . . . . ?
F6 C33 S4 O18 65.3(9) . . . . ?
F4 C33 S4 O18 -52.7(11) . . . . ?
